data_2212774
loop_
_publ_author_name
'Hao, Yao-Zong'
'Xu, Ying'
'Wei, Xue-Hong'
'Tong, Hong-Bo'

_publ_section_title
;
 1,3-Bis(6-methyl-2-pyridylimino)-2,3-dihydro-1<i>H</i>-isoindoline
;
_journal_coeditor_code BI2163
_journal_issue 4
_journal_name_full 'Acta Crystallographica Section E'
_journal_page_first o1549
_journal_page_last o1550
_journal_paper_doi 10.1107/S1600536807009075
_journal_volume 63
_journal_year 2007
_chemical_formula_iupac 'C20 H17 N5'
_chemical_formula_moiety 'C20 H17 N5'
_chemical_formula_sum 'C20 H17 N5'
_chemical_formula_weight 327.39
_chemical_name_systematic
;
1,3-Bis(6-methyl-2-pyridylimino)-2,3-dihydro-1H-isoindoline
;
_space_group_IT_number 14
_symmetry_cell_setting monoclinic
_symmetry_space_group_name_Hall '-P 2ybc'
_symmetry_space_group_name_H-M 'P 1 21/c 1'
_atom_sites_solution_hydrogens geom
_atom_sites_solution_primary direct
_atom_sites_solution_secondary difmap
_cell_angle_alpha 90.00
_cell_angle_beta 96.606(5)
_cell_angle_gamma 90.00
_cell_formula_units_Z 8
_cell_length_a 17.148(6)
_cell_length_b 18.399(6)
_cell_length_c 10.847(4)
_cell_measurement_reflns_used 1958
_cell_measurement_temperature 298(2)
_cell_measurement_theta_max 22.86
_cell_measurement_theta_min 2.19
_cell_volume 3400(2)
_computing_cell_refinement 'SAINT (Siemens, 1996)'
_computing_data_collection 'SMART (Siemens, 1996)'
_computing_data_reduction SAINT
_computing_molecular_graphics 'ORTEP-3 (Farrugia, 1997)'
_computing_publication_material SHELXL97
_computing_structure_refinement 'SHELXL97 (Sheldrick, 1997)'
_computing_structure_solution 'SHELXS97 (Sheldrick, 1997)'
_diffrn_ambient_temperature 298(2)
_diffrn_measured_fraction_theta_full 0.997
_diffrn_measured_fraction_theta_max 0.997
_diffrn_measurement_device_type 'Siemens SMART CCD area-detector'
_diffrn_measurement_method \w
_diffrn_radiation_monochromator graphite
_diffrn_radiation_source 'fine-focus sealed tube'
_diffrn_radiation_type MoK\a
_diffrn_radiation_wavelength 0.71073
_diffrn_reflns_av_R_equivalents 0.0369
_diffrn_reflns_av_sigmaI/netI 0.0710
_diffrn_reflns_limit_h_max 19
_diffrn_reflns_limit_h_min -20
_diffrn_reflns_limit_k_max 21
_diffrn_reflns_limit_k_min -20
_diffrn_reflns_limit_l_max 8
_diffrn_reflns_limit_l_min -12
_diffrn_reflns_number 13510
_diffrn_reflns_theta_full 25.01
_diffrn_reflns_theta_max 25.01
_diffrn_reflns_theta_min 1.20
_diffrn_standards_number 0
_exptl_absorpt_coefficient_mu 0.080
_exptl_absorpt_correction_T_max 0.984
_exptl_absorpt_correction_T_min 0.977
_exptl_absorpt_correction_type multi-scan
_exptl_absorpt_process_details '(SADABS; Sheldrick, 1996)'
_exptl_crystal_colour yellow
_exptl_crystal_density_diffrn 1.279
_exptl_crystal_density_method 'not measured'
_exptl_crystal_description block
_exptl_crystal_F_000 1376
_exptl_crystal_size_max 0.30
_exptl_crystal_size_mid 0.20
_exptl_crystal_size_min 0.20
_refine_diff_density_max 0.146
_refine_diff_density_min -0.125
_refine_ls_extinction_method none
_refine_ls_goodness_of_fit_ref 0.999
_refine_ls_hydrogen_treatment constr
_refine_ls_matrix_type full
_refine_ls_number_parameters 455
_refine_ls_number_reflns 5977
_refine_ls_number_restraints 0
_refine_ls_restrained_S_all 0.999
_refine_ls_R_factor_all 0.1058
_refine_ls_R_factor_gt 0.0498
_refine_ls_shift/su_max 0.000
_refine_ls_shift/su_mean 0.000
_refine_ls_structure_factor_coef Fsqd
_refine_ls_weighting_details 'calc w = 1/[\s^2^(Fo^2^)+(0.0537P)^2^+0.0985P] where P=(Fo^2^+2Fc^2^)/3'
_refine_ls_weighting_scheme calc
_refine_ls_wR_factor_gt 0.1157
_refine_ls_wR_factor_ref 0.1425
_reflns_number_gt 3272
_reflns_number_total 5977
_reflns_threshold_expression I>2\s(I)
_cod_data_source_file bi2163.cif
_cod_data_source_block I
_cod_original_cell_volume 3399(2)
_cod_original_sg_symbol_H-M 'P 21/c'
_cod_database_code 2212774
_cod_database_fobs_code 2212774

loop_
_symmetry_equiv_pos_as_xyz
'x, y, z'
'-x, y+1/2, -z+1/2'
'-x, -y, -z'
'x, -y-1/2, z-1/2'

loop_
_atom_site_type_symbol
_atom_site_label
_atom_site_fract_x
_atom_site_fract_y
_atom_site_fract_z
_atom_site_U_iso_or_equiv
_atom_site_adp_type
_atom_site_calc_flag
_atom_site_refinement_flags
_atom_site_occupancy
N N1 0.37859(12) 0.50530(11) 0.33298(19) 0.0627(6) Uani d . 1
N N2 0.39479(12) 0.39715(11) 0.21793(19) 0.0622(5) Uani d . 1
N N3 0.25937(11) 0.41247(10) 0.26035(17) 0.0551(5) Uani d . 1
H H3 0.2632 0.4529 0.3003 0.066 Uiso calc R 1
N N4 0.11944(12) 0.39085(11) 0.25376(19) 0.0629(6) Uani d . 1
N N5 0.15077(12) 0.47215(11) 0.4213(2) 0.0652(6) Uani d . 1
N N6 0.36719(11) 0.68562(11) 0.13647(18) 0.0608(5) Uani d . 1
N N7 0.37685(11) 0.57661(11) 0.01994(18) 0.0617(5) Uani d . 1
N N8 0.24384(10) 0.59721(9) 0.06887(17) 0.0532(5) Uani d . 1
H H8 0.2507 0.6360 0.1131 0.064 Uiso calc R 1
N N9 0.10225(11) 0.58579(9) 0.05332(18) 0.0553(5) Uani d . 1
N N10 0.14021(12) 0.66993(11) 0.2158(2) 0.0631(6) Uani d . 1
C C1 0.35631(18) 0.61330(15) 0.4474(3) 0.1009(11) Uani d . 1
H H1A 0.3077 0.6174 0.3943 0.151 Uiso calc R 1
H H1B 0.3793 0.6606 0.4609 0.151 Uiso calc R 1
H H1C 0.3466 0.5927 0.5255 0.151 Uiso calc R 1
C C2 0.41107(17) 0.56563(14) 0.3876(3) 0.0695(7) Uani d . 1
C C3 0.48912(18) 0.58199(15) 0.3872(3) 0.0787(8) Uani d . 1
H H3A 0.5103 0.6232 0.4279 0.094 Uiso calc R 1
C C4 0.53552(17) 0.53704(17) 0.3263(3) 0.0830(9) Uani d . 1
H H4 0.5883 0.5479 0.3242 0.100 Uiso calc R 1
C C5 0.50354(16) 0.47602(15) 0.2685(3) 0.0741(8) Uani d . 1
H H5 0.5340 0.4451 0.2260 0.089 Uiso calc R 1
C C6 0.42457(15) 0.46127(14) 0.2746(2) 0.0598(6) Uani d . 1
C C8 0.32227(15) 0.37816(12) 0.2152(2) 0.0553(6) Uani d . 1
C C9 0.29015(15) 0.31092(12) 0.1570(2) 0.0588(6) Uani d . 1
C C10 0.32674(17) 0.25569(14) 0.0975(2) 0.0698(7) Uani d . 1
H H10 0.3804 0.2569 0.0913 0.084 Uiso calc R 1
C C11 0.2807(2) 0.19917(15) 0.0481(2) 0.0818(9) Uani d . 1
H H11 0.3037 0.1618 0.0073 0.098 Uiso calc R 1
C C12 0.2010(2) 0.19675(14) 0.0577(3) 0.0815(9) Uani d . 1
H H12 0.1713 0.1580 0.0230 0.098 Uiso calc R 1
C C13 0.16461(17) 0.25162(14) 0.1186(2) 0.0708(7) Uani d . 1
H H13 0.1112 0.2499 0.1261 0.085 Uiso calc R 1
C C14 0.21032(15) 0.30855(12) 0.1674(2) 0.0579(6) Uani d . 1
C C15 0.18951(15) 0.37438(12) 0.2340(2) 0.0551(6) Uani d . 1
C C16 0.10259(15) 0.45381(13) 0.3196(3) 0.0607(7) Uani d . 1
C C17 0.03408(16) 0.49088(14) 0.2815(3) 0.0708(8) Uani d . 1
H H17 0.0013 0.4757 0.2120 0.085 Uiso calc R 1
C C18 0.01540(18) 0.55031(16) 0.3475(3) 0.0833(9) Uani d . 1
H H18 -0.0294 0.5773 0.3217 0.100 Uiso calc R 1
C C19 0.06319(19) 0.56985(15) 0.4521(3) 0.0807(9) Uani d . 1
H H19 0.0509 0.6099 0.4983 0.097 Uiso calc R 1
C C20 0.13008(17) 0.52942(15) 0.4884(3) 0.0702(8) Uani d . 1
C C22 0.18238(19) 0.54475(17) 0.6070(3) 0.0987(10) Uani d . 1
H H22A 0.2269 0.5128 0.6130 0.148 Uiso calc R 1
H H22B 0.1535 0.5369 0.6766 0.148 Uiso calc R 1
H H22C 0.2000 0.5943 0.6070 0.148 Uiso calc R 1
C C23 0.35228(18) 0.79534(14) 0.2556(3) 0.0949(10) Uani d . 1
H H23A 0.3004 0.7967 0.2116 0.142 Uiso calc R 1
H H23B 0.3746 0.8432 0.2581 0.142 Uiso calc R 1
H H23C 0.3496 0.7784 0.3387 0.142 Uiso calc R 1
C C24 0.40270(16) 0.74472(14) 0.1903(2) 0.0692(7) Uani d . 1
C C25 0.48183(18) 0.75779(16) 0.1870(3) 0.0819(8) Uani d . 1
H H25 0.5057 0.7979 0.2276 0.098 Uiso calc R 1
C C26 0.52462(17) 0.71116(19) 0.1234(3) 0.0877(9) Uani d . 1
H H26 0.5776 0.7201 0.1188 0.105 Uiso calc R 1
C C27 0.48942(15) 0.65107(17) 0.0664(3) 0.0778(8) Uani d . 1
H H27 0.5178 0.6191 0.0223 0.093 Uiso calc R 1
C C28 0.41033(14) 0.63908(14) 0.0761(2) 0.0605(6) Uani d . 1
C C30 0.30400(14) 0.56040(12) 0.0195(2) 0.0527(6) Uani d . 1
C C31 0.26709(13) 0.49506(12) -0.0399(2) 0.0523(6) Uani d . 1
C C32 0.30040(16) 0.43834(13) -0.0992(2) 0.0651(7) Uani d . 1
H H32 0.3537 0.4374 -0.1080 0.078 Uiso calc R 1
C C33 0.25047(17) 0.38307(14) -0.1449(2) 0.0715(8) Uani d . 1
H H33 0.2708 0.3439 -0.1851 0.086 Uiso calc R 1
C C34 0.17113(17) 0.38462(13) -0.1324(2) 0.0695(7) Uani d . 1
H H34 0.1393 0.3465 -0.1639 0.083 Uiso calc R 1
C C35 0.13833(15) 0.44170(12) -0.0739(2) 0.0605(7) Uani d . 1
H H35 0.0850 0.4428 -0.0655 0.073 Uiso calc R 1
C C36 0.18777(14) 0.49700(11) -0.0285(2) 0.0495(6) Uani d . 1
C C37 0.17135(14) 0.56399(11) 0.0384(2) 0.0497(6) Uani d . 1
C C38 0.08932(14) 0.64982(13) 0.1186(2) 0.0551(6) Uani d . 1
C C39 0.02035(14) 0.68735(13) 0.0828(2) 0.0634(7) Uani d . 1
H H39 -0.0145 0.6712 0.0165 0.076 Uiso calc R 1
C C40 0.00440(17) 0.74885(15) 0.1471(3) 0.0754(8) Uani d . 1
H H40 -0.0404 0.7761 0.1227 0.090 Uiso calc R 1
C C41 0.05539(17) 0.76955(14) 0.2476(3) 0.0738(8) Uani d . 1
H H41 0.0452 0.8108 0.2927 0.089 Uiso calc R 1
C C42 0.12220(15) 0.72863(14) 0.2815(3) 0.0683(7) Uani d . 1
C C44 0.17606(18) 0.74563(17) 0.3960(3) 0.1018(11) Uani d . 1
H H44A 0.2206 0.7137 0.4013 0.153 Uiso calc R 1
H H44B 0.1487 0.7391 0.4676 0.153 Uiso calc R 1
H H44C 0.1935 0.7951 0.3927 0.153 Uiso calc R 1

loop_
_atom_site_aniso_label
_atom_site_aniso_U_11
_atom_site_aniso_U_22
_atom_site_aniso_U_33
_atom_site_aniso_U_12
_atom_site_aniso_U_13
_atom_site_aniso_U_23
N1 0.0661(14) 0.0571(12) 0.0659(14) 0.0025(11) 0.0117(11) -0.0009(11)
N2 0.0592(14) 0.0609(13) 0.0668(14) 0.0058(11) 0.0077(11) -0.0013(11)
N3 0.0587(13) 0.0495(11) 0.0578(13) 0.0019(10) 0.0092(10) -0.0012(10)
N4 0.0607(14) 0.0624(13) 0.0658(14) -0.0029(11) 0.0086(11) 0.0073(11)
N5 0.0657(15) 0.0655(14) 0.0660(15) 0.0009(11) 0.0147(12) 0.0052(12)
N6 0.0579(13) 0.0655(13) 0.0596(13) -0.0053(11) 0.0100(10) -0.0012(11)
N7 0.0487(13) 0.0762(14) 0.0601(13) 0.0031(11) 0.0066(10) -0.0045(11)
N8 0.0490(12) 0.0505(11) 0.0616(13) -0.0002(9) 0.0125(9) -0.0088(10)
N9 0.0516(13) 0.0520(11) 0.0649(14) -0.0009(10) 0.0177(10) -0.0022(10)
N10 0.0577(14) 0.0641(13) 0.0709(15) 0.0001(10) 0.0224(12) -0.0141(12)
C1 0.111(3) 0.0763(19) 0.120(3) -0.0068(18) 0.034(2) -0.0250(19)
C2 0.083(2) 0.0597(16) 0.0675(18) -0.0029(15) 0.0146(15) 0.0025(15)
C3 0.089(2) 0.0701(18) 0.077(2) -0.0181(17) 0.0090(17) 0.0038(16)
C4 0.067(2) 0.087(2) 0.095(2) -0.0103(17) 0.0098(17) 0.0101(19)
C5 0.0647(19) 0.0756(19) 0.083(2) 0.0034(15) 0.0121(15) 0.0027(16)
C6 0.0576(17) 0.0607(15) 0.0605(17) 0.0055(13) 0.0041(13) 0.0062(14)
C8 0.0651(17) 0.0514(14) 0.0491(15) 0.0067(13) 0.0052(12) 0.0048(12)
C9 0.0733(18) 0.0556(15) 0.0471(15) 0.0050(13) 0.0043(13) 0.0054(13)
C10 0.084(2) 0.0656(16) 0.0604(18) 0.0096(15) 0.0085(15) -0.0031(15)
C11 0.118(3) 0.0689(19) 0.0572(18) 0.0135(18) 0.0048(18) -0.0092(15)
C12 0.117(3) 0.0604(17) 0.0619(19) -0.0095(18) -0.0127(18) -0.0020(15)
C13 0.083(2) 0.0611(16) 0.0659(18) -0.0066(15) -0.0032(15) 0.0072(15)
C14 0.0756(18) 0.0511(15) 0.0458(15) 0.0000(13) 0.0018(13) 0.0062(12)
C15 0.0615(17) 0.0534(14) 0.0495(15) -0.0034(13) 0.0026(12) 0.0098(12)
C16 0.0602(17) 0.0579(16) 0.0668(19) -0.0022(14) 0.0190(14) 0.0161(15)
C17 0.0656(18) 0.0762(18) 0.0728(19) 0.0049(15) 0.0170(15) 0.0187(16)
C18 0.081(2) 0.080(2) 0.093(3) 0.0165(17) 0.028(2) 0.0206(19)
C19 0.092(2) 0.0656(18) 0.091(2) 0.0093(17) 0.0402(19) 0.0082(18)
C20 0.078(2) 0.0701(18) 0.0670(19) -0.0059(15) 0.0252(16) 0.0057(16)
C22 0.111(3) 0.104(2) 0.085(2) -0.009(2) 0.025(2) -0.008(2)
C23 0.112(3) 0.0701(18) 0.105(2) -0.0201(17) 0.023(2) -0.0165(18)
C24 0.074(2) 0.0676(17) 0.0651(18) -0.0182(15) 0.0044(15) 0.0060(15)
C25 0.076(2) 0.084(2) 0.083(2) -0.0270(17) -0.0016(17) 0.0094(18)
C26 0.0547(18) 0.119(3) 0.088(2) -0.0240(19) 0.0036(16) 0.016(2)
C27 0.0510(18) 0.111(2) 0.0717(19) -0.0017(16) 0.0079(14) 0.0048(18)
C28 0.0481(16) 0.0789(17) 0.0543(16) -0.0012(13) 0.0051(12) 0.0062(14)
C30 0.0517(16) 0.0594(14) 0.0476(15) 0.0073(12) 0.0084(12) 0.0031(12)
C31 0.0582(16) 0.0536(14) 0.0451(14) 0.0070(12) 0.0060(11) -0.0003(12)
C32 0.0677(17) 0.0690(17) 0.0586(16) 0.0178(14) 0.0075(13) -0.0019(14)
C33 0.092(2) 0.0619(17) 0.0600(18) 0.0171(16) 0.0072(15) -0.0110(14)
C34 0.087(2) 0.0560(15) 0.0648(18) -0.0023(14) 0.0048(15) -0.0075(14)
C35 0.0693(17) 0.0566(15) 0.0554(16) -0.0023(13) 0.0072(13) -0.0013(13)
C36 0.0593(16) 0.0474(13) 0.0423(13) 0.0028(12) 0.0077(11) 0.0025(11)
C37 0.0539(15) 0.0491(13) 0.0474(14) 0.0000(12) 0.0109(11) 0.0054(11)
C38 0.0498(15) 0.0558(15) 0.0640(17) -0.0021(12) 0.0252(13) 0.0022(13)
C39 0.0546(16) 0.0675(16) 0.0721(18) 0.0041(13) 0.0242(13) 0.0054(14)
C40 0.069(2) 0.0733(19) 0.089(2) 0.0183(15) 0.0294(17) 0.0091(17)
C41 0.078(2) 0.0606(16) 0.089(2) 0.0081(15) 0.0376(18) -0.0078(16)
C42 0.0574(17) 0.0720(17) 0.080(2) -0.0023(14) 0.0288(15) -0.0166(16)
C44 0.083(2) 0.117(2) 0.108(3) 0.0049(19) 0.0197(19) -0.054(2)

loop_
_atom_type_symbol
_atom_type_description
_atom_type_scat_dispersion_real
_atom_type_scat_dispersion_imag
_atom_type_scat_source
C C 0.0033 0.0016 'International Tables Vol C Tables 4.2.6.8 and 6.1.1.4'
H H 0.0000 0.0000 'International Tables Vol C Tables 4.2.6.8 and 6.1.1.4'
N N 0.0061 0.0033 'International Tables Vol C Tables 4.2.6.8 and 6.1.1.4'

loop_
_geom_angle_atom_site_label_1
_geom_angle_atom_site_label_2
_geom_angle_atom_site_label_3
_geom_angle
C6 N1 C2 118.0(2)
C8 N2 C6 122.8(2)
C8 N3 C15 112.6(2)
C8 N3 H3 123.7
C15 N3 H3 123.7
C15 N4 C16 122.1(2)
C16 N5 C20 117.6(2)
C24 N6 C28 118.5(2)
C30 N7 C28 123.0(2)
C37 N8 C30 112.13(19)
C37 N8 H8 123.9
C30 N8 H8 123.9
C37 N9 C38 121.9(2)
C38 N10 C42 117.9(2)
C2 C1 H1A 109.5
C2 C1 H1B 109.5
H1A C1 H1B 109.5
C2 C1 H1C 109.5
H1A C1 H1C 109.5
H1B C1 H1C 109.5
N1 C2 C3 122.2(2)
N1 C2 C1 115.3(3)
C3 C2 C1 122.5(3)
C4 C3 C2 119.4(3)
C4 C3 H3A 120.3
C2 C3 H3A 120.3
C5 C4 C3 119.5(3)
C5 C4 H4 120.3
C3 C4 H4 120.3
C4 C5 C6 118.6(3)
C4 C5 H5 120.7
C6 C5 H5 120.7
N1 C6 C5 122.3(2)
N1 C6 N2 120.8(2)
C5 C6 N2 116.9(2)
N2 C8 N3 131.0(2)
N2 C8 C9 123.5(2)
N3 C8 C9 105.5(2)
C14 C9 C10 121.1(2)
C14 C9 C8 108.5(2)
C10 C9 C8 130.4(2)
C11 C10 C9 117.6(3)
C11 C10 H10 121.2
C9 C10 H10 121.2
C10 C11 C12 121.5(3)
C10 C11 H11 119.2
C12 C11 H11 119.2
C11 C12 C13 120.8(3)
C11 C12 H12 119.6
C13 C12 H12 119.6
C14 C13 C12 117.9(3)
C14 C13 H13 121.1
C12 C13 H13 121.1
C13 C14 C9 121.1(2)
C13 C14 C15 130.8(3)
C9 C14 C15 108.1(2)
N4 C15 N3 130.5(2)
N4 C15 C14 124.1(2)
N3 C15 C14 105.3(2)
N5 C16 C17 123.0(3)
N5 C16 N4 118.7(2)
C17 C16 N4 118.1(3)
C18 C17 C16 118.8(3)
C18 C17 H17 120.6
C16 C17 H17 120.6
C17 C18 C19 119.4(3)
C17 C18 H18 120.3
C19 C18 H18 120.3
C18 C19 C20 119.5(3)
C18 C19 H19 120.3
C20 C19 H19 120.3
N5 C20 C19 121.7(3)
N5 C20 C22 116.0(3)
C19 C20 C22 122.3(3)
C20 C22 H22A 109.5
C20 C22 H22B 109.5
H22A C22 H22B 109.5
C20 C22 H22C 109.5
H22A C22 H22C 109.5
H22B C22 H22C 109.5
C24 C23 H23A 109.5
C24 C23 H23B 109.5
H23A C23 H23B 109.5
C24 C23 H23C 109.5
H23A C23 H23C 109.5
H23B C23 H23C 109.5
N6 C24 C25 121.7(3)
N6 C24 C23 116.7(2)
C25 C24 C23 121.6(3)
C26 C25 C24 119.3(3)
C26 C25 H25 120.4
C24 C25 H25 120.4
C25 C26 C27 120.0(3)
C25 C26 H26 120.0
C27 C26 H26 120.0
C26 C27 C28 118.4(3)
C26 C27 H27 120.8
C28 C27 H27 120.8
N6 C28 C27 122.0(3)
N6 C28 N7 121.0(2)
C27 C28 N7 117.0(2)
N7 C30 N8 130.5(2)
N7 C30 C31 124.1(2)
N8 C30 C31 105.39(19)
C36 C31 C32 121.7(2)
C36 C31 C30 108.54(19)
C32 C31 C30 129.8(2)
C31 C32 C33 116.7(2)
C31 C32 H32 121.7
C33 C32 H32 121.7
C34 C33 C32 121.6(2)
C34 C33 H33 119.2
C32 C33 H33 119.2
C35 C34 C33 121.2(2)
C35 C34 H34 119.4
C33 C34 H34 119.4
C34 C35 C36 117.4(2)
C34 C35 H35 121.3
C36 C35 H35 121.3
C35 C36 C31 121.4(2)
C35 C36 C37 130.5(2)
C31 C36 C37 108.2(2)
N9 C37 N8 130.4(2)
N9 C37 C36 123.8(2)
N8 C37 C36 105.58(18)
N10 C38 C39 122.7(2)
N10 C38 N9 120.1(2)
C39 C38 N9 117.1(2)
C40 C39 C38 118.8(3)
C40 C39 H39 120.6
C38 C39 H39 120.6
C39 C40 C41 119.1(3)
C39 C40 H40 120.4
C41 C40 H40 120.4
C40 C41 C42 119.5(3)
C40 C41 H41 120.2
C42 C41 H41 120.2
N10 C42 C41 121.8(3)
N10 C42 C44 116.7(3)
C41 C42 C44 121.4(3)
C42 C44 H44A 109.5
C42 C44 H44B 109.5
H44A C44 H44B 109.5
C42 C44 H44C 109.5
H44A C44 H44C 109.5
H44B C44 H44C 109.5

loop_
_geom_bond_atom_site_label_1
_geom_bond_atom_site_label_2
_geom_bond_distance
N1 C6 1.340(3)
N1 C2 1.348(3)
N2 C8 1.289(3)
N2 C6 1.399(3)
N3 C8 1.387(3)
N3 C15 1.389(3)
N3 H3 0.860
N4 C15 1.281(3)
N4 C16 1.408(3)
N5 C16 1.343(3)
N5 C20 1.351(3)
N6 C24 1.346(3)
N6 C28 1.349(3)
N7 C30 1.284(3)
N7 C28 1.393(3)
N8 C37 1.390(3)
N8 C30 1.392(3)
N8 H8 0.860
N9 C37 1.279(3)
N9 C38 1.405(3)
N10 C38 1.341(3)
N10 C42 1.349(3)
C1 C2 1.487(4)
C1 H1A 0.960
C1 H1B 0.960
C1 H1C 0.960
C2 C3 1.372(4)
C3 C4 1.369(4)
C3 H3A 0.930
C4 C5 1.370(4)
C4 H4 0.930
C5 C6 1.390(3)
C5 H5 0.930
C8 C9 1.467(3)
C9 C14 1.387(3)
C9 C10 1.391(3)
C10 C11 1.377(4)
C10 H10 0.930
C11 C12 1.383(4)
C11 H11 0.930
C12 C13 1.393(4)
C12 H12 0.930
C13 C14 1.377(3)
C13 H13 0.930
C14 C15 1.475(3)
C16 C17 1.380(3)
C17 C18 1.366(3)
C17 H17 0.930
C18 C19 1.368(4)
C18 H18 0.930
C19 C20 1.386(4)
C19 H19 0.930
C20 C22 1.508(4)
C22 H22A 0.960
C22 H22B 0.960
C22 H22C 0.960
C23 C24 1.503(4)
C23 H23A 0.960
C23 H23B 0.960
C23 H23C 0.960
C24 C25 1.383(4)
C25 C26 1.366(4)
C25 H25 0.930
C26 C27 1.372(4)
C26 H26 0.930
C27 C28 1.390(3)
C27 H27 0.930
C30 C31 1.472(3)
C31 C36 1.380(3)
C31 C32 1.383(3)
C32 C33 1.384(3)
C32 H32 0.930
C33 C34 1.383(3)
C33 H33 0.930
C34 C35 1.379(3)
C34 H34 0.930
C35 C36 1.379(3)
C35 H35 0.930
C36 C37 1.474(3)
C38 C39 1.386(3)
C39 C40 1.373(3)
C39 H39 0.930
C40 C41 1.371(4)
C40 H40 0.930
C41 C42 1.385(4)
C41 H41 0.930
C42 C44 1.493(4)
C44 H44A 0.960
C44 H44B 0.960
C44 H44C 0.960

loop_
_geom_hbond_atom_site_label_D
_geom_hbond_atom_site_label_H
_geom_hbond_atom_site_label_A
_geom_hbond_distance_DH
_geom_hbond_distance_HA
_geom_hbond_distance_DA
_geom_hbond_angle_DHA
N3 H3 N1 0.86 2.19 2.710(3) 118.5
N3 H3 N5 0.86 2.48 2.910(3) 111.8
N8 H8 N6 0.86 2.18 2.702(3) 118.4
N8 H8 N10 0.86 2.39 2.853(3) 114.3

loop_
_cod_related_entry_id
_cod_related_entry_database
_cod_related_entry_code
1 ChemSpider 30655192
